data_4086886
loop_
_publ_author_name
'Garc\'ia-L\'opez, Jos\'e Antonio'
'Frutos-Pedre\~no, Roberto'
'Bautista, Delia'
'Saura-Llamas, Isabel'
'Vicente, Jos\'e'

_publ_section_title
;
 Norbornadiene as a Building Block for the Synthesis of Linked
 Benzazocinones and Benzazocinium Salts through Tetranuclear
 Carbopalladated Intermediates
;
_journal_issue 2
_journal_name_full Organometallics
_journal_page_first 372
_journal_paper_doi 10.1021/acs.organomet.6b00795
_journal_volume 36
_journal_year 2017
_chemical_formula_sum 'C57 H78 Cl4 N4 O Pd4'
_chemical_formula_weight 1402.63
_space_group_crystal_system triclinic
_space_group_IT_number 2
_space_group_name_Hall '-P 1'
_space_group_name_H-M_alt 'P -1'
_symmetry_space_group_name_Hall '-P 1'
_symmetry_space_group_name_H-M 'P -1'
_atom_sites_solution_hydrogens mixed
_audit_creation_method SHELXL-2014/7
_cell_angle_alpha 68.0191(15)
_cell_angle_beta 74.2299(17)
_cell_angle_gamma 87.0352(17)
_cell_formula_units_Z 4
_cell_length_a 13.9021(7)
_cell_length_b 21.0322(10)
_cell_length_c 25.4325(13)
_cell_measurement_reflns_used 9143
_cell_measurement_temperature 100(2)
_cell_measurement_theta_max 30.37
_cell_measurement_theta_min 2.41
_cell_volume 6625.7(6)
_computing_cell_refinement 'SAINT V8.34A (Bruker AXS Inc., 2011)'
_computing_data_collection 'APEX2 2014.1-1 (Bruker AXS Inc.)'
_computing_data_reduction 'SAINT V8.34A (Bruker AXS Inc., 2011)'
_computing_molecular_graphics 'Bruker SHELXTL'
_computing_publication_material 'Bruker SHELXTL'
_computing_structure_refinement 'SHELXL-2014/7 (Sheldrick, 2014)'
_computing_structure_solution 'SHELXS-97 (Sheldrick, 2008)'
_diffrn_ambient_temperature 100(2)
_diffrn_detector_area_resol_mean 10.4167
_diffrn_measured_fraction_theta_full 0.999
_diffrn_measured_fraction_theta_max 0.996
_diffrn_measurement_device_type 'Bruker D8 QUEST'
_diffrn_measurement_method '\w-scans and phi scans'
_diffrn_radiation_type MoK\a
_diffrn_radiation_wavelength 0.71073
_diffrn_reflns_av_R_equivalents 0.1017
_diffrn_reflns_av_unetI/netI 0.0725
_diffrn_reflns_Laue_measured_fraction_full 0.999
_diffrn_reflns_Laue_measured_fraction_max 0.996
_diffrn_reflns_limit_h_max 19
_diffrn_reflns_limit_h_min -19
_diffrn_reflns_limit_k_max 30
_diffrn_reflns_limit_k_min -29
_diffrn_reflns_limit_l_max 36
_diffrn_reflns_limit_l_min -36
_diffrn_reflns_number 413460
_diffrn_reflns_point_group_measured_fraction_full 0.999
_diffrn_reflns_point_group_measured_fraction_max 0.996
_diffrn_reflns_theta_full 25.242
_diffrn_reflns_theta_max 30.623
_diffrn_reflns_theta_min 1.980
_diffrn_source 'high brilliance microfocus sealed tube '
_exptl_absorpt_coefficient_mu 1.266
_exptl_absorpt_correction_T_max 0.7461
_exptl_absorpt_correction_T_min 0.6979
_exptl_absorpt_correction_type multi-scan
_exptl_absorpt_process_details SADABS
_exptl_crystal_colour colourless
_exptl_crystal_density_diffrn 1.406
_exptl_crystal_description block
_exptl_crystal_F_000 2832
_exptl_crystal_size_max 0.150
_exptl_crystal_size_mid 0.100
_exptl_crystal_size_min 0.020
_refine_diff_density_max 3.016
_refine_diff_density_min -1.594
_refine_diff_density_rms 0.140
_refine_ls_extinction_method none
_refine_ls_goodness_of_fit_ref 1.018
_refine_ls_hydrogen_treatment mixed
_refine_ls_matrix_type full
_refine_ls_number_parameters 1325
_refine_ls_number_reflns 40718
_refine_ls_number_restraints 16
_refine_ls_restrained_S_all 1.019
_refine_ls_R_factor_all 0.1037
_refine_ls_R_factor_gt 0.0564
_refine_ls_shift/su_max 0.002
_refine_ls_shift/su_mean 0.000
_refine_ls_structure_factor_coef Fsqd
_refine_ls_weighting_details 'w=1/[\s^2^(Fo^2^)+(0.0545P)^2^+17.6544P] where P=(Fo^2^+2Fc^2^)/3'
_refine_ls_weighting_scheme calc
_refine_ls_wR_factor_gt 0.1158
_refine_ls_wR_factor_ref 0.1318
_reflns_Friedel_coverage 0.000
_reflns_number_gt 26757
_reflns_number_total 40718
_reflns_threshold_expression 'I > 2\s(I)'
_cod_data_source_file om6b00795_si_002.cif
_cod_data_source_block rfi03_platon_sq
_cod_depositor_comments 'Adding full bibliography for 4086885--4086890.cif.'
_cod_database_code 4086886
_shelx_shelxl_version_number 2014/7
_shelx_space_group_comment
;
The symmetry employed for this shelxl refinement is uniquely defined
by the following loop, which should always be used as a source of
symmetry information in preference to the above space-group names.
They are only intended as comments.
;
_shelx_estimated_absorpt_t_min 0.833
_shelx_estimated_absorpt_t_max 0.975

loop_
_space_group_symop_operation_xyz
'x, y, z'
'-x, -y, -z'

loop_
_atom_site_label
_atom_site_type_symbol
_atom_site_fract_x
_atom_site_fract_y
_atom_site_fract_z
_atom_site_U_iso_or_equiv
_atom_site_adp_type
_atom_site_occupancy
_atom_site_site_symmetry_order
_atom_site_calc_flag
_atom_site_refinement_flags_posn
_atom_site_refinement_flags_adp
_atom_site_refinement_flags_occupancy
_atom_site_disorder_assembly
_atom_site_disorder_group
Pd1A Pd 1.16466(2) 0.18217(2) 0.80648(2) 0.02110(7) Uani 1 1 d . . . . .
Pd2A Pd 0.23911(2) 0.62447(2) 0.74107(2) 0.02566(8) Uani 1 1 d . . . . .
Pd1B Pd 0.81125(2) 0.32679(2) 0.87743(2) 0.02184(7) Uani 1 1 d . . . . .
Pd2B Pd -0.11637(3) 0.75213(2) 0.83736(2) 0.02421(7) Uani 1 1 d . . . . .
Pd1C Pd 1.18633(2) 0.28494(2) 0.67473(2) 0.02104(7) Uani 1 1 d . . . . .
Pd2C Pd 0.27381(3) 0.75061(2) 0.62539(2) 0.03084(8) Uani 1 1 d D . . . .
Pd1D Pd 0.82864(2) 0.42232(2) 0.74824(2) 0.02113(7) Uani 1 1 d . . . . .
Pd2D Pd -0.08893(3) 0.87337(2) 0.71961(2) 0.02576(8) Uani 1 1 d . . . . .
Cl1A Cl 1.31737(8) 0.20913(6) 0.71902(5) 0.0312(2) Uani 1 1 d . . . . .
Cl2A Cl 0.39057(19) 0.6543(2) 0.65328(18) 0.0458(13) Uani 0.897(19) 1 d . . P A 1
Cl2' Cl 0.4038(18) 0.6688(12) 0.6657(11) 0.046(5) Uiso 0.103(19) 1 d . . P A 2
Cl1B Cl 0.78042(8) 0.30479(5) 0.79931(4) 0.0237(2) Uani 1 1 d . . . . .
Cl2B Cl -0.13667(8) 0.75614(5) 0.74717(4) 0.0248(2) Uani 1 1 d . . . . .
Cl1C Cl 1.07186(7) 0.19264(5) 0.73919(4) 0.02220(19) Uani 1 1 d . . . . .
Cl2C Cl 0.14977(8) 0.65875(5) 0.66927(4) 0.0277(2) Uani 1 1 d . . . . .
Cl1D Cl 0.72366(9) 0.43718(5) 0.84038(4) 0.0305(2) Uani 1 1 d . . . . .
Cl2D Cl -0.20992(11) 0.86111(6) 0.81795(5) 0.0463(3) Uani 1 1 d . . . . .
N1A N 1.2571(3) 0.17085(19) 0.86062(17) 0.0316(9) Uani 1 1 d D . . . .
H1A1 H 1.307(3) 0.197(2) 0.8342(18) 0.038 Uiso 1 1 d D U . . .
H1A2 H 1.234(4) 0.195(2) 0.8819(19) 0.038 Uiso 1 1 d D U . . .
N2A N 0.3311(3) 0.6030(2) 0.79620(19) 0.0341(9) Uani 1 1 d D . . . .
H2A1 H 0.383(3) 0.631(2) 0.775(2) 0.041 Uiso 1 1 d D U . . .
H2A2 H 0.306(4) 0.615(3) 0.8261(16) 0.041 Uiso 1 1 d D U . . .
N1B N 0.8393(3) 0.36093(19) 0.93883(16) 0.0281(8) Uani 1 1 d D . . . .
H1B1 H 0.9030(16) 0.360(3) 0.936(2) 0.034 Uiso 1 1 d D U . . .
H1B2 H 0.837(4) 0.4055(11) 0.921(2) 0.034 Uiso 1 1 d D U . . .
N2B N -0.0895(3) 0.7668(2) 0.90862(16) 0.0313(9) Uani 1 1 d D . . . .
H2B1 H -0.0268(18) 0.759(3) 0.908(2) 0.038 Uiso 1 1 d D U . . .
H2B2 H -0.091(4) 0.8111(10) 0.897(2) 0.038 Uiso 1 1 d D U . . .
N1C N 1.2965(3) 0.36221(19) 0.62412(17) 0.0308(8) Uani 1 1 d D . . . .
H1C1 H 1.272(4) 0.4021(15) 0.623(2) 0.037 Uiso 1 1 d D U . . .
H1C2 H 1.342(3) 0.352(3) 0.643(2) 0.037 Uiso 1 1 d D U . . .
N1D N 0.8694(3) 0.52641(17) 0.71120(16) 0.0260(8) Uani 1 1 d D . . . .
H1D1 H 0.869(4) 0.539(2) 0.7398(15) 0.031 Uiso 1 1 d D U . . .
H1D2 H 0.9326(17) 0.527(2) 0.6923(19) 0.031 Uiso 1 1 d D U . . .
N2D N -0.0506(3) 0.97253(19) 0.70875(17) 0.0330(9) Uani 1 1 d D . . . .
H2D1 H -0.067(4) 0.969(3) 0.7456(11) 0.040 Uiso 1 1 d D U . . .
H2D2 H 0.0130(16) 0.982(3) 0.693(2) 0.040 Uiso 1 1 d D U . . .
C1A C 1.0352(4) 0.0493(2) 0.91244(17) 0.0291(10) Uani 1 1 d . . . . .
C2A C 1.1271(4) 0.0245(2) 0.92085(18) 0.0338(11) Uani 1 1 d . . . . .
C3A C 1.1553(4) -0.0376(2) 0.9128(2) 0.0411(12) Uani 1 1 d . . . . .
H3A H 1.2170 -0.0555 0.9193 0.049 Uiso 1 1 calc R U . . .
C4A C 1.0966(5) -0.0728(2) 0.8960(2) 0.0455(14) Uani 1 1 d . . . . .
H4A H 1.1183 -0.1139 0.8903 0.055 Uiso 1 1 calc R U . . .
C5A C 1.0062(4) -0.0480(2) 0.8875(2) 0.0421(13) Uani 1 1 d . . . . .
H5A H 0.9650 -0.0716 0.8755 0.051 Uiso 1 1 calc R U . . .
C6A C 0.9759(4) 0.0120(2) 0.8966(2) 0.0355(11) Uani 1 1 d . . . . .
H6A H 0.9126 0.0282 0.8918 0.043 Uiso 1 1 calc R U . . .
C7A C 1.1971(4) 0.0571(2) 0.94114(19) 0.0357(11) Uani 1 1 d . . . . .
H7A1 H 1.2215 0.0199 0.9713 0.043 Uiso 1 1 calc R U . . .
H7A2 H 1.1572 0.0861 0.9610 0.043 Uiso 1 1 calc R U . . .
C8A C 1.2899(4) 0.1017(2) 0.8946(2) 0.0345(11) Uani 1 1 d . . . . .
C9A C 1.3439(4) 0.0703(2) 0.8506(2) 0.0375(11) Uani 1 1 d . . . . .
H9A1 H 1.2988 0.0658 0.8284 0.056 Uiso 1 1 calc R U . . .
H9A2 H 1.3651 0.0248 0.8717 0.056 Uiso 1 1 calc R U . . .
H9A3 H 1.4029 0.0999 0.8234 0.056 Uiso 1 1 calc R U . . .
C10A C 1.3617(4) 0.1124(3) 0.9273(2) 0.0493(14) Uani 1 1 d . . . . .
H10A H 1.4188 0.1430 0.8988 0.074 Uiso 1 1 calc R U . . .
H10B H 1.3856 0.0680 0.9484 0.074 Uiso 1 1 calc R U . . .
H10C H 1.3265 0.1330 0.9555 0.074 Uiso 1 1 calc R U . . .
C11A C 1.0477(3) 0.18385(19) 0.87398(17) 0.0236(9) Uani 1 1 d . . . . .
H11A H 1.0728 0.2100 0.8938 0.028 Uiso 1 1 calc R U . . .
C12A C 0.9982(3) 0.1141(2) 0.92395(17) 0.0276(9) Uani 1 1 d . . . . .
H12A H 1.0112 0.1113 0.9615 0.033 Uiso 1 1 calc R U . . .
C13A C 0.9577(3) 0.22218(19) 0.85436(16) 0.0201(8) Uani 1 1 d . . . . .
H13A H 0.9753 0.2580 0.8136 0.024 Uiso 1 1 calc R U . . .
C14A C 0.8862(3) 0.1251(2) 0.92899(17) 0.0271(9) Uani 1 1 d . . . . .
H14A H 0.8424 0.0819 0.9498 0.032 Uiso 1 1 calc R U . . .
C15A C 0.8856(3) 0.16327(19) 0.86434(17) 0.0246(9) Uani 1 1 d . . . . .
H15A H 0.9133 0.1366 0.8393 0.029 Uiso 1 1 calc R U . . .
H15B H 0.8187 0.1787 0.8600 0.029 Uiso 1 1 calc R U . . .
C21A C 0.1111(3) 0.4845(2) 0.8338(2) 0.0284(9) Uani 1 1 d . . . . .
C22A C 0.2053(3) 0.4577(2) 0.8385(2) 0.0365(11) Uani 1 1 d . . . . .
C23A C 0.2348(4) 0.4020(2) 0.8216(3) 0.0531(16) Uani 1 1 d . . . . .
H23A H 0.2974 0.3833 0.8253 0.064 Uiso 1 1 calc R U . . .
C24A C 0.1756(4) 0.3736(3) 0.7997(3) 0.0551(16) Uani 1 1 d . . . . .
H24A H 0.1976 0.3359 0.7884 0.066 Uiso 1 1 calc R U . . .
C25A C 0.0849(4) 0.3997(2) 0.7943(3) 0.0420(12) Uani 1 1 d . . . . .
H25A H 0.0443 0.3808 0.7785 0.050 Uiso 1 1 calc R U . . .
C26A C 0.0528(3) 0.4538(2) 0.8120(2) 0.0311(10) Uani 1 1 d . . . . .
H26A H -0.0111 0.4707 0.8091 0.037 Uiso 1 1 calc R U . . .
C27A C 0.2746(4) 0.4831(3) 0.8644(2) 0.0426(13) Uani 1 1 d . . . . .
H27A H 0.3000 0.4423 0.8908 0.051 Uiso 1 1 calc R U . . .
H27B H 0.2336 0.5066 0.8893 0.051 Uiso 1 1 calc R U . . .
C28A C 0.3659(4) 0.5321(3) 0.8224(2) 0.0436(13) Uani 1 1 d . . . . .
C29A C 0.4226(4) 0.5105(3) 0.7730(3) 0.0547(16) Uani 1 1 d . . . . .
H29A H 0.3776 0.5080 0.7500 0.082 Uiso 1 1 calc R U . . .
H29B H 0.4487 0.4652 0.7894 0.082 Uiso 1 1 calc R U . . .
H29C H 0.4783 0.5440 0.7475 0.082 Uiso 1 1 calc R U . . .
C30A C 0.4348(4) 0.5360(3) 0.8591(3) 0.0637(19) Uani 1 1 d . . . . .
H30A H 0.4901 0.5701 0.8340 0.076 Uiso 1 1 calc R U . . .
H30B H 0.4617 0.4910 0.8752 0.076 Uiso 1 1 calc R U . . .
H30C H 0.3967 0.5494 0.8915 0.076 Uiso 1 1 calc R U . . .
N2C N 0.3934(6) 0.8238(4) 0.5905(6) 0.037(2) Uiso 0.56(2) 1 d D . P A 1
H2C1 H 0.3671 0.8617 0.5967 0.044 Uiso 0.56(2) 1 calc R U P A 1
H2C2 H 0.4345 0.8076 0.6145 0.044 Uiso 0.56(2) 1 calc R U P A 1
C28C C 0.4604(8) 0.8495(5) 0.5298(6) 0.041(3) Uiso 0.56(2) 1 d D . P A 1
C29C C 0.5334(9) 0.9053(6) 0.5234(7) 0.051(3) Uiso 0.56(2) 1 d . . P A 1
H29J H 0.4960 0.9427 0.5318 0.061 Uiso 0.56(2) 1 calc R U P A 1
H29K H 0.5773 0.9231 0.4830 0.061 Uiso 0.56(2) 1 calc R U P A 1
H29L H 0.5740 0.8860 0.5511 0.061 Uiso 0.56(2) 1 calc R U P A 1
C30C C 0.5082(8) 0.7899(5) 0.5183(6) 0.041(3) Uiso 0.56(2) 1 d . . P A 1
H30M H 0.5480 0.7683 0.5462 0.050 Uiso 0.56(2) 1 calc R U P A 1
H30N H 0.5519 0.8053 0.4779 0.050 Uiso 0.56(2) 1 calc R U P A 1
H30O H 0.4564 0.7567 0.5233 0.050 Uiso 0.56(2) 1 calc R U P A 1
N2C' N 0.3847(8) 0.8229(5) 0.6088(7) 0.032(3) Uiso 0.44(2) 1 d D . P A 2
H2C3 H 0.3548 0.8571 0.6200 0.039 Uiso 0.44(2) 1 calc R U P A 2
H2C4 H 0.4250 0.8027 0.6325 0.039 Uiso 0.44(2) 1 calc R U P A 2
C28H C 0.4506(10) 0.8558(7) 0.5466(7) 0.039(4) Uiso 0.44(2) 1 d D . P A 2
C29H C 0.5201(13) 0.9076(9) 0.5518(11) 0.067(5) Uiso 0.44(2) 1 d . . P A 2
H29G H 0.4796 0.9342 0.5733 0.080 Uiso 0.44(2) 1 calc R U P A 2
H29H H 0.5564 0.9388 0.5122 0.080 Uiso 0.44(2) 1 calc R U P A 2
H29I H 0.5680 0.8824 0.5729 0.080 Uiso 0.44(2) 1 calc R U P A 2
C30H C 0.5170(10) 0.7987(7) 0.5369(7) 0.044(4) Uiso 0.44(2) 1 d . . P A 2
H30J H 0.5573 0.7844 0.5652 0.052 Uiso 0.44(2) 1 calc R U P A 2
H30K H 0.5613 0.8156 0.4967 0.052 Uiso 0.44(2) 1 calc R U P A 2
H30L H 0.4748 0.7594 0.5427 0.052 Uiso 0.44(2) 1 calc R U P A 2
C31A C 0.1216(3) 0.6165(2) 0.81226(18) 0.0228(8) Uani 1 1 d . . . . .
H31A H 0.1470 0.6356 0.8368 0.027 Uiso 1 1 calc R U . . .
C32A C 0.0725(3) 0.5427(2) 0.85466(19) 0.0262(9) Uani 1 1 d . . . . .
H32A H 0.0840 0.5321 0.8941 0.031 Uiso 1 1 calc R U . . .
C33A C 0.0320(3) 0.65808(19) 0.79737(17) 0.0225(8) Uani 1 1 d . . . . .
H33A H 0.0494 0.6999 0.7602 0.027 Uiso 1 1 calc R U . . .
C34A C -0.0399(3) 0.5543(2) 0.85989(18) 0.0234(8) Uani 1 1 d . . . . .
H34A H -0.0826 0.5112 0.8740 0.028 Uiso 1 1 calc R U . . .
C35A C -0.0377(3) 0.60413(19) 0.79740(17) 0.0217(8) Uani 1 1 d . . . . .
H35A H -0.0079 0.5848 0.7670 0.026 Uiso 1 1 calc R U . . .
H35B H -0.1044 0.6212 0.7939 0.026 Uiso 1 1 calc R U . . .
C1B C 0.7417(4) 0.1812(2) 0.98251(18) 0.0310(10) Uani 1 1 d . . . . .
C2B C 0.7052(4) 0.2178(2) 1.01988(19) 0.0340(10) Uani 1 1 d . . . . .
C3B C 0.6034(4) 0.2098(3) 1.0491(2) 0.0504(14) Uani 1 1 d . . . . .
H3B H 0.5791 0.2319 1.0762 0.060 Uiso 1 1 calc R U . . .
C4B C 0.5365(4) 0.1714(3) 1.0404(3) 0.0550(15) Uani 1 1 d . . . . .
H4B H 0.4673 0.1681 1.0603 0.066 Uiso 1 1 calc R U . . .
C5B C 0.5714(4) 0.1376(3) 1.0021(3) 0.0507(14) Uani 1 1 d . . . . .
H5B H 0.5264 0.1114 0.9948 0.061 Uiso 1 1 calc R U . . .
C6B C 0.6736(4) 0.1426(2) 0.9743(2) 0.0386(11) Uani 1 1 d . . . . .
H6B H 0.6974 0.1185 0.9487 0.046 Uiso 1 1 calc R U . . .
C7B C 0.7721(4) 0.2615(2) 1.03275(19) 0.0357(11) Uani 1 1 d . . . . .
H7B1 H 0.8412 0.2466 1.0231 0.043 Uiso 1 1 calc R U . . .
H7B2 H 0.7511 0.2509 1.0757 0.043 Uiso 1 1 calc R U . . .
C8B C 0.7759(4) 0.3408(2) 1.00098(19) 0.0348(11) Uani 1 1 d . . . . .
C9B C 0.8254(5) 0.3744(3) 1.0316(2) 0.0473(14) Uani 1 1 d . . . . .
H9B1 H 0.8933 0.3587 1.0303 0.071 Uiso 1 1 calc R U . . .
H9B2 H 0.7861 0.3617 1.0728 0.071 Uiso 1 1 calc R U . . .
H9B3 H 0.8286 0.4244 1.0115 0.071 Uiso 1 1 calc R U . . .
C10B C 0.6729(4) 0.3680(3) 0.9995(2) 0.0428(12) Uani 1 1 d . . . . .
H10D H 0.6794 0.4180 0.9784 0.064 Uiso 1 1 calc R U . . .
H10E H 0.6308 0.3569 1.0399 0.064 Uiso 1 1 calc R U . . .
H10F H 0.6422 0.3468 0.9792 0.064 Uiso 1 1 calc R U . . .
C11B C 0.9035(3) 0.24852(19) 0.90287(16) 0.0232(8) Uani 1 1 d . . . . .
H11B H 0.9561 0.2666 0.9146 0.028 Uiso 1 1 calc R U . . .
C12B C 0.8544(3) 0.1812(2) 0.95550(17) 0.0256(9) Uani 1 1 d . . . . .
H12B H 0.8882 0.1733 0.9873 0.031 Uiso 1 1 calc R U . . .
C21B C -0.1879(3) 0.5986(2) 0.92219(18) 0.0244(9) Uani 1 1 d . . . . .
C22B C -0.2284(3) 0.6253(2) 0.96636(18) 0.0277(9) Uani 1 1 d . . . . .
C23B C -0.3308(4) 0.6185(2) 0.9918(2) 0.0337(10) Uani 1 1 d . . . . .
H23B H -0.3577 0.6353 1.0224 0.040 Uiso 1 1 calc R U . . .
C24B C -0.3953(4) 0.5880(3) 0.9740(2) 0.0370(11) Uani 1 1 d . . . . .
H24B H -0.4653 0.5839 0.9922 0.044 Uiso 1 1 calc R U . . .
C25B C -0.3570(3) 0.5637(2) 0.9297(2) 0.0341(11) Uani 1 1 d . . . . .
H25B H -0.4005 0.5436 0.9164 0.041 Uiso 1 1 calc R U . . .
C26B C -0.2546(3) 0.5688(2) 0.90459(19) 0.0275(9) Uani 1 1 d . . . . .
H26B H -0.2288 0.5515 0.8743 0.033 Uiso 1 1 calc R U . . .
C27B C -0.1630(4) 0.6579(2) 0.99046(18) 0.0306(10) Uani 1 1 d . . . . .
H27C H -0.0942 0.6429 0.9800 0.037 Uiso 1 1 calc R U . . .
H27D H -0.1879 0.6387 1.0340 0.037 Uiso 1 1 calc R U . . .
C28B C -0.1566(4) 0.7369(3) 0.97006(19) 0.0349(11) Uani 1 1 d . . . . .
C29B C -0.2568(4) 0.7689(3) 0.9703(2) 0.0409(12) Uani 1 1 d . . . . .
H29D H -0.2472 0.8189 0.9567 0.061 Uiso 1 1 calc R U . . .
H29E H -0.3014 0.7511 1.0105 0.061 Uiso 1 1 calc R U . . .
H29F H -0.2865 0.7573 0.9440 0.061 Uiso 1 1 calc R U . . .
C30B C -0.1080(5) 0.7552(3) 1.0103(2) 0.0500(14) Uani 1 1 d . . . . .
H30D H -0.0433 0.7342 1.0096 0.075 Uiso 1 1 calc R U . . .
H30E H -0.1518 0.7378 1.0506 0.075 Uiso 1 1 calc R U . . .
H30F H -0.0979 0.8052 0.9963 0.075 Uiso 1 1 calc R U . . .
C31B C -0.0244(3) 0.67187(19) 0.85286(17) 0.0237(8) Uani 1 1 d . . . . .
H31B H 0.0270 0.6835 0.8693 0.028 Uiso 1 1 calc R U . . .
C32B C -0.0749(3) 0.5999(2) 0.89671(17) 0.0240(9) Uani 1 1 d . . . . .
H32B H -0.0437 0.5838 0.9303 0.029 Uiso 1 1 calc R U . . .
C1C C 1.1121(3) 0.3194(2) 0.55788(17) 0.0253(9) Uani 1 1 d . . . . .
C2C C 1.2132(3) 0.3311(2) 0.52751(17) 0.0282(9) Uani 1 1 d . . . . .
C3C C 1.2558(4) 0.2904(3) 0.4956(2) 0.0345(11) Uani 1 1 d . . . . .
H3C H 1.3240 0.2997 0.4734 0.041 Uiso 1 1 calc R U . . .
C4C C 1.2032(4) 0.2376(3) 0.4949(2) 0.0385(12) Uani 1 1 d . . . . .
H4C H 1.2349 0.2105 0.4732 0.046 Uiso 1 1 calc R U . . .
C5C C 1.1031(4) 0.2240(3) 0.5264(2) 0.0361(11) Uani 1 1 d . . . . .
H5C H 1.0657 0.1869 0.5274 0.043 Uiso 1 1 calc R U . . .
C6C C 1.0588(4) 0.2657(2) 0.55657(18) 0.0291(9) Uani 1 1 d . . . . .
H6C H 0.9897 0.2574 0.5771 0.035 Uiso 1 1 calc R U . . .
C7C C 1.2799(3) 0.3890(2) 0.52380(19) 0.0339(11) Uani 1 1 d . . . . .
H7C1 H 1.2358 0.4238 0.5337 0.041 Uiso 1 1 calc R U . . .
H7C2 H 1.3198 0.4112 0.4823 0.041 Uiso 1 1 calc R U . . .
C8C C 1.3522(3) 0.3706(2) 0.5626(2) 0.0332(10) Uani 1 1 d . . . . .
C9C C 1.4068(4) 0.3058(3) 0.5645(2) 0.0369(11) Uani 1 1 d . . . . .
H9C1 H 1.4496 0.2966 0.5912 0.055 Uiso 1 1 calc R U . . .
H9C2 H 1.4482 0.3117 0.5249 0.055 Uiso 1 1 calc R U . . .
H9C3 H 1.3579 0.2670 0.5788 0.055 Uiso 1 1 calc R U . . .
C10C C 1.4289(4) 0.4320(3) 0.5382(3) 0.0521(15) Uani 1 1 d . . . . .
H10G H 1.3937 0.4737 0.5379 0.078 Uiso 1 1 calc R U . . .
H10H H 1.4674 0.4382 0.4979 0.078 Uiso 1 1 calc R U . . .
H10I H 1.4745 0.4232 0.5632 0.078 Uiso 1 1 calc R U . . .
C11C C 1.0849(3) 0.3557(2) 0.64803(17) 0.0215(8) Uani 1 1 d . . . . .
H11C H 1.1119 0.4010 0.6438 0.026 Uiso 1 1 calc R U . . .
C12C C 1.0597(3) 0.3667(2) 0.58908(17) 0.0227(8) Uani 1 1 d . . . . .
H12C H 1.0805 0.4152 0.5617 0.027 Uiso 1 1 calc R U . . .
C13C C 0.9817(3) 0.34180(19) 0.69261(17) 0.0223(8) Uani 1 1 d . . . . .
H13C H 0.9821 0.3175 0.7347 0.027 Uiso 1 1 calc R U . . .
C14C C 0.9439(3) 0.3596(2) 0.60798(16) 0.0216(8) Uani 1 1 d . . . . .
H14C H 0.9142 0.3490 0.5803 0.026 Uiso 1 1 calc R U . . .
C15C C 0.9223(3) 0.30340(19) 0.66986(17) 0.0223(8) Uani 1 1 d . . . . .
H15C H 0.8501 0.2963 0.6911 0.027 Uiso 1 1 calc R U . . .
H15D H 0.9505 0.2592 0.6698 0.027 Uiso 1 1 calc R U . . .
C21C C 0.2262(3) 0.8326(2) 0.5032(2) 0.0330(10) Uani 1 1 d . . . . .
C22C C 0.3303(4) 0.8446(2) 0.4787(2) 0.0439(13) Uani 1 1 d . . . . .
C23C C 0.3783(5) 0.8175(3) 0.4359(3) 0.0618(19) Uani 1 1 d . . . . .
H23C H 0.4484 0.8264 0.4186 0.074 Uiso 1 1 calc R U . . .
C24C C 0.3270(5) 0.7792(3) 0.4188(3) 0.0635(18) Uani 1 1 d . . . . .
H24C H 0.3614 0.7611 0.3902 0.076 Uiso 1 1 calc R U . . .
C25C C 0.2263(5) 0.7664(3) 0.4425(3) 0.0527(15) Uani 1 1 d . . . . .
H25C H 0.1904 0.7395 0.4306 0.063 Uiso 1 1 calc R U . . .
C26C C 0.1764(4) 0.7932(2) 0.4845(2) 0.0364(11) Uani 1 1 d . . . . .
H26C H 0.1061 0.7843 0.5008 0.044 Uiso 1 1 calc R U . . .
C27C C 0.3937(4) 0.8882(3) 0.4939(3) 0.0550(17) Uani 1 1 d D . . . .
H27E H 0.4351 0.9224 0.4568 0.066 Uiso 1 1 calc R U . A 1
H27F H 0.3486 0.9137 0.5155 0.066 Uiso 1 1 calc R U . A 1
C31C C 0.1831(3) 0.8316(2) 0.6099(2) 0.0289(9) Uani 1 1 d . . . . .
H31C H 0.2114 0.8678 0.6190 0.035 Uiso 1 1 calc R U . . .
C32C C 0.1700(3) 0.8663(2) 0.54588(19) 0.0294(10) Uani 1 1 d . . . . .
H32C H 0.1953 0.9154 0.5295 0.035 Uiso 1 1 calc R U . . .
C33C C 0.0746(3) 0.8142(2) 0.64819(18) 0.0235(8) Uani 1 1 d . . . . .
H33C H 0.0666 0.7780 0.6883 0.028 Uiso 1 1 calc R U . . .
C34C C 0.0554(3) 0.8645(2) 0.55696(18) 0.0234(8) Uani 1 1 d . . . . .
H34C H 0.0322 0.8686 0.5220 0.028 Uiso 1 1 calc R U . . .
C35C C 0.0232(3) 0.7957(2) 0.60975(17) 0.0223(8) Uani 1 1 d . . . . .
H35C H -0.0503 0.7886 0.6264 0.027 Uiso 1 1 calc R U . . .
H35D H 0.0513 0.7557 0.6005 0.027 Uiso 1 1 calc R U . . .
C1D C 0.7928(3) 0.4343(2) 0.62738(17) 0.0250(9) Uani 1 1 d . . . . .
C2D C 0.7519(3) 0.4970(2) 0.62900(18) 0.0262(9) Uani 1 1 d . . . . .
C3D C 0.6499(4) 0.5039(2) 0.6347(2) 0.0335(10) Uani 1 1 d . . . . .
H3D H 0.6223 0.5460 0.6351 0.040 Uiso 1 1 calc R U . . .
C4D C 0.5874(4) 0.4520(3) 0.6397(2) 0.0369(11) Uani 1 1 d . . . . .
H4D H 0.5179 0.4582 0.6443 0.044 Uiso 1 1 calc R U . . .
C5D C 0.6266(4) 0.3905(3) 0.6382(2) 0.0350(11) Uani 1 1 d . . . . .
H5D H 0.5843 0.3544 0.6414 0.042 Uiso 1 1 calc R U . . .
C6D C 0.7275(3) 0.3825(2) 0.63189(18) 0.0284(9) Uani 1 1 d . . . . .
H6D H 0.7540 0.3404 0.6305 0.034 Uiso 1 1 calc R U . . .
C7D C 0.8151(4) 0.5587(2) 0.61994(18) 0.0296(10) Uani 1 1 d . . . . .
H7D1 H 0.7951 0.5991 0.5902 0.036 Uiso 1 1 calc R U . . .
H7D2 H 0.8856 0.5514 0.6024 0.036 Uiso 1 1 calc R U . . .
C8D C 0.8127(4) 0.5778(2) 0.67317(19) 0.0300(10) Uani 1 1 d . . . . .
C9D C 0.8672(4) 0.6486(2) 0.6500(2) 0.0381(12) Uani 1 1 d . . . . .
H9D1 H 0.8307 0.6832 0.6260 0.057 Uiso 1 1 calc R U . . .
H9D2 H 0.9352 0.6476 0.6260 0.057 Uiso 1 1 calc R U . . .
H9D3 H 0.8707 0.6603 0.6834 0.057 Uiso 1 1 calc R U . . .
C10D C 0.7079(4) 0.5782(2) 0.7116(2) 0.0353(11) Uani 1 1 d . . . . .
H10J H 0.6752 0.5321 0.7281 0.053 Uiso 1 1 calc R U . . .
H10K H 0.6689 0.6108 0.6878 0.053 Uiso 1 1 calc R U . . .
H10L H 0.7120 0.5920 0.7438 0.053 Uiso 1 1 calc R U . . .
C11D C 0.9348(3) 0.4126(2) 0.67888(17) 0.0221(8) Uani 1 1 d . . . . .
H11D H 0.9902 0.4476 0.6676 0.026 Uiso 1 1 calc R U . . .
C12D C 0.9036(3) 0.4234(2) 0.62107(17) 0.0229(8) Uani 1 1 d . . . . .
H12D H 0.9423 0.4650 0.5888 0.028 Uiso 1 1 calc R U . . .
C21D C -0.0937(3) 0.9334(2) 0.58662(18) 0.0276(9) Uani 1 1 d . . . . .
C22D C -0.1373(3) 0.9894(2) 0.60047(19) 0.0303(10) Uani 1 1 d . . . . .
C23D C -0.2361(4) 1.0018(3) 0.5996(2) 0.0442(13) Uani 1 1 d . . . . .
H23D H -0.2673 1.0372 0.6116 0.053 Uiso 1 1 calc R U . B 1
C24D C -0.2881(8) 0.9662(6) 0.5827(5) 0.035(2) Uiso 0.63(3) 1 d . . P C 1
H24D H -0.3547 0.9772 0.5812 0.042 Uiso 0.63(3) 1 calc R U P C 1
C25D C -0.2445(7) 0.9122(5) 0.5670(6) 0.036(3) Uiso 0.63(3) 1 d . . P C 1
H25D H -0.2815 0.8854 0.5555 0.043 Uiso 0.63(3) 1 calc R U P C 1
C26D C -0.1469(7) 0.8983(5) 0.5685(5) 0.025(2) Uiso 0.63(3) 1 d . . P C 1
H26D H -0.1165 0.8628 0.5563 0.030 Uiso 0.63(3) 1 calc R U P C 1
C24H C -0.3051(15) 0.9476(12) 0.6015(11) 0.047(5) Uiso 0.37(3) 1 d . . P C 2
H24H H -0.3754 0.9524 0.6104 0.057 Uiso 0.37(3) 1 calc R U P C 2
C25H C -0.2670(13) 0.8932(10) 0.5908(10) 0.040(4) Uiso 0.37(3) 1 d . . P C 2
H25H H -0.3093 0.8618 0.5873 0.048 Uiso 0.37(3) 1 calc R U P C 2
C26H C -0.1675(13) 0.8818(10) 0.5848(9) 0.031(4) Uiso 0.37(3) 1 d . . P C 2
H26H H -0.1428 0.8411 0.5793 0.037 Uiso 0.37(3) 1 calc R U P C 2
C27D C -0.0809(4) 1.0396(2) 0.61217(19) 0.0323(10) Uani 1 1 d . . . . .
H27G H -0.0961 1.0865 0.5887 0.039 Uiso 1 1 calc R U . . .
H27H H -0.0085 1.0349 0.5971 0.039 Uiso 1 1 calc R U . . .
C28D C -0.1011(4) 1.0337(2) 0.6766(2) 0.0329(10) Uani 1 1 d . . . . .
C29D C -0.0549(5) 1.0987(2) 0.6762(3) 0.0529(15) Uani 1 1 d . . . . .
H29M H -0.0571 1.0929 0.7166 0.079 Uiso 1 1 calc R U . . .
H29N H -0.0929 1.1382 0.6597 0.079 Uiso 1 1 calc R U . . .
H29O H 0.0148 1.1065 0.6521 0.079 Uiso 1 1 calc R U . . .
C30D C -0.2109(4) 1.0252(3) 0.7093(2) 0.0416(12) Uani 1 1 d . . . . .
H30P H -0.2398 0.9827 0.7111 0.062 Uiso 1 1 calc R U . . .
H30Q H -0.2457 1.0644 0.6886 0.062 Uiso 1 1 calc R U . . .
H30R H -0.2186 1.0232 0.7493 0.062 Uiso 1 1 calc R U . . .
C31D C 0.0312(3) 0.8832(2) 0.64796(18) 0.0252(9) Uani 1 1 d . . . . .
H31D H 0.0853 0.9116 0.6494 0.030 Uiso 1 1 calc R U . . .
C32D C 0.0134(3) 0.9176(2) 0.58492(18) 0.0237(8) Uani 1 1 d . . . . .
H32D H 0.0560 0.9613 0.5627 0.028 Uiso 1 1 calc R U . . .
O1 O 0.1727(4) 0.0168(2) 0.6598(2) 0.0679(13) Uani 1 1 d . . . . .
C91 C 0.2633(5) 0.1200(3) 0.6311(3) 0.0643(18) Uani 1 1 d . . . . .
H91A H 0.2768 0.1189 0.5916 0.096 Uiso 1 1 calc R U . . .
H91B H 0.3267 0.1254 0.6392 0.096 Uiso 1 1 calc R U . . .
H91C H 0.2222 0.1588 0.6332 0.096 Uiso 1 1 calc R U . . .
C92 C 0.2090(4) 0.0551(3) 0.6753(2) 0.0431(12) Uani 1 1 d . . . . .
C93 C 0.2005(5) 0.0399(3) 0.7383(2) 0.0506(14) Uani 1 1 d . . . . .
H93A H 0.1429 0.0076 0.7630 0.076 Uiso 1 1 calc R U . . .
H93B H 0.1912 0.0826 0.7458 0.076 Uiso 1 1 calc R U . . .
H93C H 0.2616 0.0196 0.7478 0.076 Uiso 1 1 calc R U . . .
O2 O 0.3781(3) 0.2798(2) 0.8776(2) 0.0673(13) Uani 1 1 d . . . . .
C94 C 0.5173(5) 0.3225(4) 0.7956(3) 0.0672(19) Uani 1 1 d . . . . .
H94A H 0.5714 0.2920 0.7898 0.101 Uiso 1 1 calc R U . . .
H94B H 0.5454 0.3697 0.7811 0.101 Uiso 1 1 calc R U . . .
H94C H 0.4698 0.3206 0.7739 0.101 Uiso 1 1 calc R U . . .
C95 C 0.4654(4) 0.3005(2) 0.8583(2) 0.0435(13) Uani 1 1 d . . . . .
C96 C 0.5239(4) 0.3043(3) 0.8976(3) 0.0567(16) Uani 1 1 d . . . . .
H96D H 0.5459 0.3522 0.8866 0.085 Uiso 1 1 calc R U . . .
H96E H 0.5825 0.2767 0.8939 0.085 Uiso 1 1 calc R U . . .
H96F H 0.4821 0.2866 0.9385 0.085 Uiso 1 1 calc R U . . .

loop_
_atom_site_aniso_label
_atom_site_aniso_U_11
_atom_site_aniso_U_22
_atom_site_aniso_U_33
_atom_site_aniso_U_23
_atom_site_aniso_U_13
_atom_site_aniso_U_12
Pd1A 0.03087(17) 0.01646(14) 0.01457(14) -0.00251(11) -0.00826(12) -0.00116(12)
Pd2A 0.02403(17) 0.02078(15) 0.02684(17) -0.00159(12) -0.00963(13) 0.00468(12)
Pd1B 0.03317(18) 0.01833(14) 0.01372(14) -0.00477(11) -0.00754(12) 0.00070(12)
Pd2B 0.03538(19) 0.01805(14) 0.01599(14) -0.00671(12) -0.00122(13) 0.00025(12)
Pd1C 0.02732(17) 0.01888(14) 0.01519(14) -0.00229(11) -0.00795(12) -0.00413(12)
Pd2C 0.02211(17) 0.02959(17) 0.03562(19) -0.00528(15) -0.01035(14) 0.00569(13)
Pd1D 0.03240(18) 0.01782(14) 0.01508(14) -0.00493(11) -0.01109(12) 0.00047(12)
Pd2D 0.0406(2) 0.01692(14) 0.01864(15) -0.00604(12) -0.00750(14) 0.00342(13)
Cl1A 0.0328(6) 0.0322(5) 0.0231(5) -0.0032(4) -0.0091(4) 0.0024(4)
Cl2A 0.0260(9) 0.0442(14) 0.0451(13) 0.0014(10) -0.0032(8) 0.0134(8)
Cl1B 0.0320(5) 0.0218(4) 0.0172(4) -0.0063(4) -0.0073(4) -0.0019(4)
Cl2B 0.0327(5) 0.0190(4) 0.0203(5) -0.0059(4) -0.0059(4) 0.0035(4)
Cl1C 0.0311(5) 0.0191(4) 0.0148(4) -0.0038(3) -0.0066(4) -0.0030(4)
Cl2C 0.0285(5) 0.0275(5) 0.0237(5) -0.0062(4) -0.0076(4) 0.0078(4)
Cl1D 0.0462(7) 0.0263(5) 0.0213(5) -0.0101(4) -0.0123(5) 0.0094(4)
Cl2D 0.0672(9) 0.0278(6) 0.0308(6) -0.0095(5) 0.0028(6) 0.0151(6)
N1A 0.045(2) 0.0265(19) 0.028(2) -0.0094(16) -0.0191(18) 0.0039(17)
N2A 0.026(2) 0.027(2) 0.044(2) -0.0040(18) -0.0152(19) -0.0020(16)
N1B 0.042(2) 0.0243(18) 0.0209(18) -0.0105(15) -0.0105(17) 0.0033(17)
N2B 0.039(2) 0.0299(19) 0.0232(19) -0.0145(16) 0.0030(17) -0.0084(18)
N1C 0.032(2) 0.0260(19) 0.032(2) -0.0026(16) -0.0149(17) -0.0082(16)
N1D 0.040(2) 0.0199(17) 0.0211(18) -0.0062(14) -0.0158(16) 0.0029(15)
N2D 0.051(3) 0.0219(18) 0.027(2) -0.0099(16) -0.0117(19) -0.0017(17)
C1A 0.045(3) 0.0178(19) 0.0121(18) 0.0022(15) 0.0013(18) -0.0022(18)
C2A 0.052(3) 0.022(2) 0.0141(19) 0.0016(16) -0.0016(19) 0.003(2)
C3A 0.057(3) 0.026(2) 0.022(2) 0.0030(18) 0.000(2) 0.007(2)
C4A 0.074(4) 0.017(2) 0.028(2) -0.0025(18) 0.005(2) 0.000(2)
C5A 0.063(4) 0.021(2) 0.032(3) -0.0056(19) -0.001(2) -0.010(2)
C6A 0.050(3) 0.020(2) 0.026(2) -0.0024(17) -0.001(2) -0.0046(19)
C7A 0.050(3) 0.034(2) 0.018(2) -0.0037(18) -0.014(2) 0.018(2)
C8A 0.047(3) 0.034(2) 0.028(2) -0.0103(19) -0.022(2) 0.013(2)
C9A 0.048(3) 0.033(2) 0.029(2) -0.008(2) -0.013(2) 0.008(2)
C10A 0.060(4) 0.055(3) 0.043(3) -0.019(3) -0.033(3) 0.019(3)
C11A 0.039(2) 0.0147(17) 0.0161(18) -0.0032(15) -0.0092(17) -0.0007(16)
C12A 0.046(3) 0.0190(19) 0.0139(18) -0.0025(15) -0.0059(18) -0.0001(18)
C13A 0.030(2) 0.0151(17) 0.0117(17) -0.0011(14) -0.0054(15) -0.0035(15)
C14A 0.044(3) 0.0163(18) 0.0152(19) -0.0001(15) -0.0051(18) -0.0075(17)
C15A 0.037(2) 0.0176(18) 0.0139(18) -0.0014(15) -0.0038(17) -0.0073(16)
C21A 0.031(2) 0.0159(18) 0.031(2) 0.0008(16) -0.0119(19) 0.0002(16)
C22A 0.030(2) 0.024(2) 0.043(3) 0.004(2) -0.015(2) 0.0006(18)
C23A 0.039(3) 0.023(2) 0.082(4) -0.002(3) -0.019(3) 0.009(2)
C24A 0.043(3) 0.021(2) 0.093(5) -0.021(3) -0.007(3) 0.004(2)
C25A 0.041(3) 0.023(2) 0.062(3) -0.017(2) -0.012(3) -0.003(2)
C26A 0.029(2) 0.021(2) 0.042(3) -0.0090(19) -0.011(2) 0.0001(17)
C27A 0.033(3) 0.035(3) 0.046(3) 0.009(2) -0.023(2) 0.004(2)
C28A 0.036(3) 0.033(3) 0.052(3) 0.005(2) -0.027(2) 0.003(2)
C29A 0.034(3) 0.034(3) 0.079(4) -0.001(3) -0.016(3) 0.008(2)
C30A 0.045(3) 0.059(4) 0.073(4) 0.009(3) -0.041(3) -0.005(3)
C31A 0.025(2) 0.0199(18) 0.024(2) -0.0053(16) -0.0119(17) -0.0011(16)
C32A 0.032(2) 0.0209(19) 0.024(2) -0.0017(16) -0.0150(18) 0.0026(17)
C33A 0.033(2) 0.0138(17) 0.0204(19) -0.0041(15) -0.0103(17) 0.0008(15)
C34A 0.029(2) 0.0187(18) 0.026(2) -0.0072(16) -0.0129(17) -0.0017(16)
C35A 0.029(2) 0.0181(18) 0.0214(19) -0.0085(15) -0.0109(17) 0.0019(16)
C1B 0.040(3) 0.026(2) 0.0151(19) 0.0002(16) -0.0013(18) 0.0006(19)
C2B 0.041(3) 0.029(2) 0.020(2) -0.0022(18) -0.0018(19) 0.004(2)
C3B 0.055(4) 0.050(3) 0.036(3) -0.017(3) 0.006(3) 0.010(3)
C4B 0.039(3) 0.054(4) 0.054(4) -0.014(3) 0.008(3) -0.007(3)
C5B 0.050(3) 0.049(3) 0.047(3) -0.018(3) -0.002(3) -0.007(3)
C6B 0.045(3) 0.033(2) 0.028(2) -0.006(2) -0.002(2) -0.003(2)
C7B 0.055(3) 0.033(2) 0.017(2) -0.0074(18) -0.011(2) 0.009(2)
C8B 0.058(3) 0.030(2) 0.018(2) -0.0081(18) -0.014(2) 0.005(2)
C9B 0.079(4) 0.042(3) 0.034(3) -0.022(2) -0.027(3) 0.014(3)
C10B 0.058(3) 0.039(3) 0.029(3) -0.012(2) -0.012(2) 0.012(2)
C11B 0.036(2) 0.0183(18) 0.0132(18) -0.0014(15) -0.0094(17) -0.0005(16)
C12B 0.038(2) 0.0198(19) 0.0159(19) -0.0039(15) -0.0054(17) -0.0013(17)
C21B 0.031(2) 0.0206(19) 0.0195(19) -0.0032(16) -0.0083(17) -0.0027(16)
C22B 0.036(2) 0.025(2) 0.018(2) -0.0036(16) -0.0065(18) -0.0058(18)
C23B 0.037(3) 0.037(2) 0.023(2) -0.0086(19) -0.0042(19) -0.001(2)
C24B 0.026(2) 0.040(3) 0.040(3) -0.010(2) -0.008(2) -0.001(2)
C25B 0.032(3) 0.027(2) 0.042(3) -0.006(2) -0.018(2) -0.0026(19)
C26B 0.035(2) 0.0193(19) 0.028(2) -0.0049(17) -0.0140(19) -0.0010(17)
C27B 0.038(3) 0.038(2) 0.017(2) -0.0109(18) -0.0066(18) -0.006(2)
C28B 0.046(3) 0.042(3) 0.017(2) -0.0157(19) 0.0003(19) -0.008(2)
C29B 0.047(3) 0.038(3) 0.030(3) -0.016(2) 0.009(2) -0.004(2)
C30B 0.067(4) 0.059(3) 0.031(3) -0.025(3) -0.008(3) -0.017(3)
C31B 0.032(2) 0.0180(18) 0.0194(19) -0.0044(15) -0.0074(17) -0.0030(16)
C32B 0.030(2) 0.0239(19) 0.0148(18) -0.0018(15) -0.0067(16) -0.0080(17)
C1C 0.034(2) 0.028(2) 0.0114(18) -0.0028(16) -0.0077(16) -0.0006(18)
C2C 0.036(2) 0.030(2) 0.0139(19) 0.0008(16) -0.0119(18) 0.0013(18)
C3C 0.030(2) 0.047(3) 0.023(2) -0.008(2) -0.0112(19) 0.009(2)
C4C 0.043(3) 0.050(3) 0.032(3) -0.022(2) -0.020(2) 0.020(2)
C5C 0.045(3) 0.040(3) 0.035(3) -0.022(2) -0.020(2) 0.010(2)
C6C 0.034(2) 0.036(2) 0.020(2) -0.0122(18) -0.0102(18) 0.0019(19)
C7C 0.033(3) 0.032(2) 0.020(2) 0.0071(18) -0.0026(18) -0.0077(19)
C8C 0.027(2) 0.031(2) 0.030(2) 0.0025(19) -0.0075(19) -0.0123(18)
C9C 0.028(2) 0.045(3) 0.029(2) -0.005(2) -0.006(2) -0.002(2)
C10C 0.046(3) 0.043(3) 0.051(3) 0.002(3) -0.010(3) -0.023(2)
C11C 0.030(2) 0.0187(18) 0.0188(19) -0.0058(15) -0.0126(17) 0.0001(16)
C12C 0.031(2) 0.0201(18) 0.0139(18) -0.0019(15) -0.0075(16) -0.0022(16)
C13C 0.032(2) 0.0187(18) 0.0151(18) -0.0022(15) -0.0099(16) -0.0053(16)
C14C 0.027(2) 0.0250(19) 0.0145(18) -0.0075(15) -0.0081(16) -0.0019(16)
C15C 0.030(2) 0.0183(18) 0.0197(19) -0.0061(15) -0.0090(17) -0.0017(16)
C21C 0.033(3) 0.024(2) 0.026(2) -0.0005(18) 0.0035(19) 0.0052(18)
C22C 0.038(3) 0.027(2) 0.044(3) -0.001(2) 0.005(2) 0.004(2)
C23C 0.046(3) 0.039(3) 0.061(4) -0.004(3) 0.024(3) 0.010(3)
C24C 0.071(5) 0.056(4) 0.050(4) -0.028(3) 0.012(3) 0.018(3)
C25C 0.063(4) 0.054(3) 0.045(3) -0.029(3) -0.010(3) 0.024(3)
C26C 0.041(3) 0.034(2) 0.029(2) -0.008(2) -0.008(2) 0.014(2)
C27C 0.026(3) 0.032(3) 0.077(4) -0.003(3) 0.010(3) -0.004(2)
C31C 0.027(2) 0.025(2) 0.035(2) -0.0091(18) -0.0120(19) 0.0012(17)
C32C 0.030(2) 0.022(2) 0.028(2) -0.0052(17) 0.0002(18) 0.0010(17)
C33C 0.022(2) 0.0230(19) 0.024(2) -0.0079(16) -0.0060(17) 0.0045(16)
C34C 0.026(2) 0.0221(19) 0.021(2) -0.0071(16) -0.0069(17) 0.0040(16)
C35C 0.026(2) 0.0187(18) 0.023(2) -0.0079(16) -0.0089(17) 0.0012(15)
C1D 0.034(2) 0.029(2) 0.0151(18) -0.0060(16) -0.0135(17) -0.0016(18)
C2D 0.039(3) 0.025(2) 0.0182(19) -0.0062(16) -0.0152(18) 0.0023(18)
C3D 0.046(3) 0.032(2) 0.028(2) -0.0113(19) -0.020(2) 0.010(2)
C4D 0.035(3) 0.049(3) 0.033(3) -0.017(2) -0.018(2) 0.006(2)
C5D 0.038(3) 0.041(3) 0.035(3) -0.018(2) -0.018(2) -0.003(2)
C6D 0.039(3) 0.028(2) 0.020(2) -0.0080(17) -0.0124(19) -0.0002(18)
C7D 0.048(3) 0.0188(19) 0.020(2) -0.0023(16) -0.015(2) 0.0031(18)
C8D 0.049(3) 0.020(2) 0.025(2) -0.0047(17) -0.022(2) 0.0016(19)
C9D 0.066(4) 0.019(2) 0.033(3) -0.0055(18) -0.025(2) 0.002(2)
C10D 0.051(3) 0.034(2) 0.030(2) -0.016(2) -0.021(2) 0.014(2)
C11D 0.029(2) 0.0211(19) 0.0169(18) -0.0044(15) -0.0110(16) -0.0024(16)
C12D 0.034(2) 0.0214(19) 0.0148(18) -0.0043(15) -0.0117(17) -0.0015(16)
C21D 0.033(2) 0.031(2) 0.023(2) -0.0119(18) -0.0155(18) 0.0145(18)
C22D 0.037(3) 0.029(2) 0.026(2) -0.0081(18) -0.0147(19) 0.0121(19)
C23D 0.051(3) 0.043(3) 0.046(3) -0.021(2) -0.021(3) 0.026(2)
C27D 0.046(3) 0.0180(19) 0.026(2) -0.0046(17) -0.006(2) 0.0074(18)
C28D 0.049(3) 0.019(2) 0.033(2) -0.0120(18) -0.012(2) 0.0050(19)
C29D 0.082(4) 0.021(2) 0.062(4) -0.020(2) -0.023(3) 0.005(2)
C30D 0.057(3) 0.034(3) 0.031(3) -0.013(2) -0.011(2) 0.014(2)
C31D 0.029(2) 0.0220(19) 0.027(2) -0.0092(17) -0.0114(18) 0.0039(17)
C32D 0.030(2) 0.0168(18) 0.021(2) -0.0046(15) -0.0057(17) 0.0017(16)
O1 0.078(3) 0.063(3) 0.070(3) -0.038(2) -0.010(2) -0.018(2)
C91 0.073(5) 0.068(4) 0.046(3) -0.014(3) -0.012(3) -0.022(3)
C92 0.032(3) 0.043(3) 0.051(3) -0.016(3) -0.007(2) -0.004(2)
C93 0.064(4) 0.037(3) 0.041(3) -0.011(2) -0.006(3) 0.002(3)
O2 0.040(2) 0.077(3) 0.065(3) 0.001(2) -0.021(2) -0.002(2)
C94 0.060(4) 0.078(5) 0.050(4) -0.018(3) -0.008(3) 0.025(4)
C95 0.040(3) 0.027(2) 0.051(3) -0.002(2) -0.012(3) 0.010(2)
C96 0.038(3) 0.072(4) 0.058(4) -0.028(3) -0.004(3) -0.002(3)

loop_
_atom_type_symbol
_atom_type_description
_atom_type_scat_dispersion_real
_atom_type_scat_dispersion_imag
_atom_type_scat_source
C C 0.0033 0.0016 'International Tables Vol C Tables 4.2.6.8 and 6.1.1.4'
H H 0.0000 0.0000 'International Tables Vol C Tables 4.2.6.8 and 6.1.1.4'
N N 0.0061 0.0033 'International Tables Vol C Tables 4.2.6.8 and 6.1.1.4'
Cl Cl 0.1484 0.1585 'International Tables Vol C Tables 4.2.6.8 and 6.1.1.4'
Pd Pd -0.9988 1.0072 'International Tables Vol C Tables 4.2.6.8 and 6.1.1.4'
O O 0.0106 0.0060 'International Tables Vol C Tables 4.2.6.8 and 6.1.1.4'

loop_
_geom_angle_atom_site_label_1
_geom_angle_atom_site_label_2
_geom_angle_atom_site_label_3
_geom_angle
C11A Pd1A N1A 88.02(17)
C11A Pd1A Cl1C 96.98(12)
N1A Pd1A Cl1C 174.90(12)
C11A Pd1A Cl1A 166.51(11)
N1A Pd1A Cl1A 89.46(12)
Cl1C Pd1A Cl1A 85.91(4)
C11A Pd1A Pd1C 121.65(11)
N1A Pd1A Pd1C 130.21(11)
Cl1C Pd1A Pd1C 47.41(2)
Cl1A Pd1A Pd1C 52.04(2)
C31A Pd2A N2A 87.76(17)
C31A Pd2A Cl2C 97.71(11)
N2A Pd2A Cl2C 172.95(12)
C31A Pd2A Cl2' 157.8(8)
N2A Pd2A Cl2' 80.6(7)
Cl2C Pd2A Cl2' 92.8(7)
C31A Pd2A Cl2A 170.08(19)
N2A Pd2A Cl2A 89.95(17)
Cl2C Pd2A Cl2A 83.91(12)
C31A Pd2A Pd2C 121.32(11)
N2A Pd2A Pd2C 123.46(11)
Cl2C Pd2A Pd2C 49.74(3)
Cl2' Pd2A Pd2C 53.9(5)
Cl2A Pd2A Pd2C 52.90(4)
C11B Pd1B N1B 87.74(15)
C11B Pd1B Cl1B 98.64(11)
N1B Pd1B Cl1B 171.82(10)
C11B Pd1B Cl1D 170.16(12)
N1B Pd1B Cl1D 87.72(11)
Cl1B Pd1B Cl1D 85.18(3)
C11B Pd1B Pd1D 124.59(11)
N1B Pd1B Pd1D 123.03(10)
Cl1B Pd1B Pd1D 48.95(2)
Cl1D Pd1B Pd1D 52.07(2)
C31B Pd2B N2B 86.91(16)
C31B Pd2B Cl2B 98.86(12)
N2B Pd2B Cl2B 169.77(11)
C31B Pd2B Cl2D 171.99(12)
N2B Pd2B Cl2D 88.28(12)
Cl2B Pd2B Cl2D 85.00(4)
C31B Pd2B Pd2D 124.96(11)
N2B Pd2B Pd2D 119.91(11)
Cl2B Pd2B Pd2D 49.89(2)
Cl2D Pd2B Pd2D 52.89(3)
C11C Pd1C N1C 87.15(16)
C11C Pd1C Cl1C 97.95(12)
N1C Pd1C Cl1C 173.87(11)
C11C Pd1C Cl1A 169.61(11)
N1C Pd1C Cl1A 89.33(11)
Cl1C Pd1C Cl1A 85.07(4)
C11C Pd1C Pd1A 125.08(11)
N1C Pd1C Pd1A 126.52(11)
Cl1C Pd1C Pd1A 47.53(2)
Cl1A Pd1C Pd1A 50.88(3)
C31C Pd2C N2C' 85.4(3)
C31C Pd2C N2C 86.6(3)
C31C Pd2C Cl2C 99.29(12)
N2C' Pd2C Cl2C 165.5(4)
N2C Pd2C Cl2C 173.9(3)
C31C Pd2C Cl2A 173.5(2)
N2C Pd2C Cl2A 90.9(3)
Cl2C Pd2C Cl2A 83.10(10)
C31C Pd2C Cl2' 160.7(8)
N2C' Pd2C Cl2' 81.2(7)
Cl2C Pd2C Cl2' 90.6(6)
C31C Pd2C Pd2A 125.20(13)
N2C' Pd2C Pd2A 117.1(4)
N2C Pd2C Pd2A 125.6(3)
Cl2C Pd2C Pd2A 49.23(3)
Cl2A Pd2C Pd2A 52.28(5)
Cl2' Pd2C Pd2A 51.8(5)
C11D Pd1D N1D 87.41(15)
C11D Pd1D Cl1B 96.99(11)
N1D Pd1D Cl1B 174.42(10)
C11D Pd1D Cl1D 169.70(11)
N1D Pd1D Cl1D 89.58(11)
Cl1B Pd1D Cl1D 85.49(4)
C11D Pd1D Pd1B 122.48(11)
N1D Pd1D Pd1B 125.77(10)
Cl1B Pd1D Pd1B 48.80(2)
Cl1D Pd1D Pd1B 52.61(2)
C31D Pd2D N2D 87.60(16)
C31D Pd2D Cl2B 98.63(12)
N2D Pd2D Cl2B 171.50(11)
C31D Pd2D Cl2D 168.51(12)
N2D Pd2D Cl2D 88.33(12)
Cl2B Pd2D Cl2D 84.46(4)
C31D Pd2D Pd2B 121.80(11)
N2D Pd2D Pd2B 122.26(11)
Cl2B Pd2D Pd2B 49.40(2)
Cl2D Pd2D Pd2B 52.64(3)
Pd1A Cl1A Pd1C 77.08(3)
Pd2A Cl2A Pd2C 74.82(6)
Pd2A Cl2' Pd2C 74.4(6)
Pd1B Cl1B Pd1D 82.26(3)
Pd2B Cl2B Pd2D 80.71(3)
Pd1C Cl1C Pd1A 85.06(3)
Pd2A Cl2C Pd2C 81.04(4)
Pd1D Cl1D Pd1B 75.31(3)
Pd2B Cl2D Pd2D 74.47(3)
C8A N1A Pd1A 122.3(3)
C28A N2A Pd2A 121.9(3)
C8B N1B Pd1B 124.3(3)
C28B N2B Pd2B 123.5(3)
C8C N1C Pd1C 121.4(3)
C8D N1D Pd1D 121.9(3)
C28D N2D Pd2D 122.1(3)
C6A C1A C2A 118.6(4)
C6A C1A C12A 121.0(4)
C2A C1A C12A 120.3(4)
C1A C2A C3A 118.1(5)
C1A C2A C7A 124.7(4)
C3A C2A C7A 117.1(5)
C4A C3A C2A 122.3(5)
C3A C4A C5A 119.5(5)
C4A C5A C6A 119.1(5)
C5A C6A C1A 122.3(5)
C2A C7A C8A 118.6(4)
N1A C8A C9A 107.8(4)
N1A C8A C10A 108.5(4)
C9A C8A C10A 109.8(4)
N1A C8A C7A 109.2(4)
C9A C8A C7A 113.3(4)
C10A C8A C7A 108.1(4)
C13A C11A C12A 103.6(3)
C13A C11A Pd1A 114.1(3)
C12A C11A Pd1A 119.3(3)
C1A C12A C14A 114.7(4)
C1A C12A C11A 115.2(3)
C14A C12A C11A 101.5(3)
C11B C13A C15A 102.4(3)
C11B C13A C11A 106.1(3)
C15A C13A C11A 102.8(3)
C15A C14A C12A 102.6(3)
C15A C14A C12B 102.2(3)
C12A C14A C12B 108.5(3)
C13A C15A C14A 93.8(3)
C26A C21A C22A 117.7(4)
C26A C21A C32A 121.2(4)
C22A C21A C32A 121.0(4)
C23A C22A C21A 118.8(5)
C23A C22A C27A 117.3(4)
C21A C22A C27A 123.9(5)
C24A C23A C22A 121.8(5)
C25A C24A C23A 119.9(5)
C24A C25A C26A 119.5(5)
C25A C26A C21A 122.3(4)
C22A C27A C28A 119.1(4)
C29A C28A N2A 108.5(4)
C29A C28A C30A 110.3(5)
N2A C28A C30A 107.3(4)
C29A C28A C27A 113.4(5)
N2A C28A C27A 109.2(4)
C30A C28A C27A 108.0(4)
C28C N2C Pd2C 127.5(7)
C30C C28C C27C 118.3(10)
C30C C28C N2C 107.6(8)
C27C C28C N2C 103.3(8)
C30C C28C C29C 114.6(9)
C27C C28C C29C 103.2(8)
N2C C28C C29C 109.2(9)
C28H N2C' Pd2C 118.4(8)
N2C' C28H C30H 104.3(10)
N2C' C28H C29H 103.0(11)
C30H C28H C29H 105.8(12)
N2C' C28H C27C 116.8(10)
C30H C28H C27C 110.4(10)
C29H C28H C27C 115.4(11)
C33A C31A C32A 103.6(3)
C33A C31A Pd2A 114.7(3)
C32A C31A Pd2A 118.3(3)
C21A C32A C34A 114.1(3)
C21A C32A C31A 115.3(4)
C34A C32A C31A 101.5(3)
C35A C33A C31A 102.4(3)
C35A C33A C31B 102.4(3)
C31A C33A C31B 106.3(3)
C35A C34A C32A 102.1(3)
C35A C34A C32B 102.3(3)
C32A C34A C32B 108.3(3)
C33A C35A C34A 94.4(3)
C6B C1B C2B 118.2(4)
C6B C1B C12B 121.7(4)
C2B C1B C12B 120.0(4)
C3B C2B C1B 118.1(5)
C3B C2B C7B 118.5(5)
C1B C2B C7B 123.3(4)
C4B C3B C2B 122.9(5)
C3B C4B C5B 119.0(5)
C4B C5B C6B 118.9(6)
C1B C6B C5B 122.7(5)
C2B C7B C8B 118.6(4)
N1B C8B C10B 108.1(4)
N1B C8B C9B 107.4(4)
C10B C8B C9B 110.0(4)
N1B C8B C7B 109.5(4)
C10B C8B C7B 112.6(4)
C9B C8B C7B 109.1(4)
C13A C11B C12B 102.9(3)
C13A C11B Pd1B 114.5(2)
C12B C11B Pd1B 117.2(3)
C1B C12B C14A 114.6(4)
C1B C12B C11B 115.8(3)
C14A C12B C11B 102.5(3)
C26B C21B C22B 117.6(4)
C26B C21B C32B 121.6(4)
C22B C21B C32B 120.7(4)
C23B C22B C21B 119.2(4)
C23B C22B C27B 118.0(4)
C21B C22B C27B 122.7(4)
C24B C23B C22B 122.0(4)
C25B C24B C23B 119.4(4)
C24B C25B C26B 119.4(4)
C25B C26B C21B 122.4(4)
C22B C27B C28B 118.2(4)
N2B C28B C29B 108.0(4)
N2B C28B C30B 107.7(4)
C29B C28B C30B 110.4(4)
N2B C28B C27B 109.2(4)
C29B C28B C27B 113.8(4)
C30B C28B C27B 107.7(4)
C33A C31B C32B 103.2(3)
C33A C31B Pd2B 114.1(3)
C32B C31B Pd2B 116.7(3)
C21B C32B C34A 115.2(3)
C21B C32B C31B 115.1(3)
C34A C32B C31B 102.3(3)
C2C C1C C6C 118.1(4)
C2C C1C C12C 120.7(4)
C6C C1C C12C 121.1(4)
C1C C2C C3C 118.7(4)
C1C C2C C7C 123.8(4)
C3C C2C C7C 117.4(4)
C4C C3C C2C 122.6(5)
C3C C4C C5C 119.3(5)
C4C C5C C6C 118.7(5)
C5C C6C C1C 122.5(4)
C2C C7C C8C 118.0(4)
N1C C8C C9C 108.3(4)
N1C C8C C7C 109.6(4)
C9C C8C C7C 114.4(4)
N1C C8C C10C 107.8(4)
C9C C8C C10C 109.5(4)
C7C C8C C10C 107.0(4)
C13C C11C C12C 103.0(3)
C13C C11C Pd1C 113.8(3)
C12C C11C Pd1C 119.1(3)
C1C C12C C14C 115.5(3)
C1C C12C C11C 114.7(3)
C14C C12C C11C 102.6(3)
C11C C13C C15C 103.0(3)
C11C C13C C11D 104.9(3)
C15C C13C C11D 103.0(3)
C15C C14C C12D 102.3(3)
C15C C14C C12C 101.9(3)
C12D C14C C12C 108.5(3)
C13C C15C C14C 94.2(3)
C26C C21C C22C 117.8(5)
C26C C21C C32C 121.8(4)
C22C C21C C32C 120.3(5)
C21C C22C C23C 118.8(6)
C21C C22C C27C 123.4(5)
C23C C22C C27C 117.7(5)
C24C C23C C22C 121.7(6)
C23C C24C C25C 120.3(5)
C24C C25C C26C 119.4(6)
C21C C26C C25C 122.0(5)
C28C C27C C22C 114.9(6)
C22C C27C C28H 123.0(6)
C33C C31C C32C 102.5(3)
C33C C31C Pd2C 114.3(3)
C32C C31C Pd2C 117.4(3)
C21C C32C C34C 114.9(4)
C21C C32C C31C 114.1(4)
C34C C32C C31C 102.8(3)
C35C C33C C31C 102.8(3)
C35C C33C C31D 103.3(3)
C31C C33C C31D 105.8(3)
C32C C34C C35C 101.6(3)
C32C C34C C32D 108.4(3)
C35C C34C C32D 102.2(3)
C33C C35C C34C 94.3(3)
C6D C1D C2D 117.9(4)
C6D C1D C12D 121.0(4)
C2D C1D C12D 121.1(4)
C3D C2D C1D 118.4(4)
C3D C2D C7D 118.2(4)
C1D C2D C7D 123.2(4)
C4D C3D C2D 122.5(4)
C3D C4D C5D 119.6(5)
C6D C5D C4D 119.2(4)
C5D C6D C1D 122.4(4)
C2D C7D C8D 119.4(4)
N1D C8D C10D 107.7(3)
N1D C8D C9D 107.9(4)
C10D C8D C9D 110.1(4)
N1D C8D C7D 108.7(3)
C10D C8D C7D 114.0(4)
C9D C8D C7D 108.2(4)
C13C C11D C12D 102.9(3)
C13C C11D Pd1D 114.6(3)
C12D C11D Pd1D 118.1(3)
C1D C12D C14C 116.8(3)
C1D C12D C11D 113.2(3)
C14C C12D C11D 102.0(3)
C26D C21D C22D 118.3(5)
C26D C21D C32D 119.5(5)
C22D C21D C32D 121.9(4)
C22D C21D C26H 115.8(7)
C32D C21D C26H 121.4(6)
C23D C22D C21D 118.5(4)
C23D C22D C27D 117.5(4)
C21D C22D C27D 123.9(4)
C24D C23D C22D 122.4(6)
C22D C23D C24H 121.4(8)
C23D C24D C25D 119.4(8)
C26D C25D C24D 119.0(8)
C21D C26D C25D 122.2(7)
C25H C24H C23D 119.4(15)
C24H C25H C26H 120.7(15)
C25H C26H C21D 121.9(12)
C22D C27D C28D 117.6(4)
N2D C28D C30D 108.2(4)
N2D C28D C29D 108.9(4)
C30D C28D C29D 109.4(4)
N2D C28D C27D 108.7(4)
C30D C28D C27D 113.6(4)
C29D C28D C27D 108.1(4)
C33C C31D C32D 103.3(3)
C33C C31D Pd2D 113.6(3)
C32D C31D Pd2D 117.4(3)
C21D C32D C34C 115.1(3)
C21D C32D C31D 113.3(3)
C34C C32D C31D 101.7(3)
O1 C92 C91 120.1(6)
O1 C92 C93 122.0(5)
C91 C92 C93 117.9(5)
O2 C95 C94 121.8(6)
O2 C95 C96 121.1(5)
C94 C95 C96 117.1(5)

loop_
_geom_bond_atom_site_label_1
_geom_bond_atom_site_label_2
_geom_bond_distance
Pd1A C11A 2.029(4)
Pd1A N1A 2.071(4)
Pd1A Cl1C 2.3515(10)
Pd1A Cl1A 2.5277(11)
Pd1A Pd1C 3.1759(4)
Pd2A C31A 2.042(4)
Pd2A N2A 2.061(4)
Pd2A Cl2C 2.3561(11)
Pd2A Cl2' 2.51(2)
Pd2A Cl2A 2.519(2)
Pd2A Pd2C 3.0732(5)
Pd1B C11B 2.051(4)
Pd1B N1B 2.075(4)
Pd1B Cl1B 2.3486(10)
Pd1B Cl1D 2.5407(11)
Pd1B Pd1D 3.0931(4)
Pd2B C31B 2.048(4)
Pd2B N2B 2.078(4)
Pd2B Cl2B 2.3564(10)
Pd2B Cl2D 2.5265(12)
Pd2B Pd2D 3.0626(5)
Pd1C C11C 2.052(4)
Pd1C N1C 2.065(4)
Pd1C Cl1C 2.3468(10)
Pd1C Cl1A 2.5690(11)
Pd2C C31C 2.047(4)
Pd2C N2C' 2.067(9)
Pd2C N2C 2.088(7)
Pd2C Cl2C 2.3740(11)
Pd2C Cl2A 2.5396(17)
Pd2C Cl2' 2.58(2)
Pd1D C11D 2.038(4)
Pd1D N1D 2.073(3)
Pd1D Cl1B 2.3539(10)
Pd1D Cl1D 2.5222(11)
Pd2D C31D 2.062(4)
Pd2D N2D 2.077(4)
Pd2D Cl2B 2.3734(10)
Pd2D Cl2D 2.5350(12)
N1A C8A 1.508(6)
N2A C28A 1.503(6)
N1B C8B 1.495(6)
N2B C28B 1.497(6)
N1C C8C 1.493(6)
N1D C8D 1.507(5)
N2D C28D 1.499(6)
C1A C6A 1.393(7)
C1A C2A 1.395(7)
C1A C12A 1.534(6)
C2A C3A 1.414(6)
C2A C7A 1.515(7)
C3A C4A 1.374(8)
C4A C5A 1.377(8)
C5A C6A 1.391(7)
C7A C8A 1.551(7)
C8A C9A 1.516(7)
C8A C10A 1.534(7)
C11A C13A 1.548(6)
C11A C12A 1.573(5)
C12A C14A 1.540(6)
C13A C11B 1.536(5)
C13A C15A 1.537(5)
C14A C15A 1.539(5)
C14A C12B 1.556(6)
C21A C26A 1.395(6)
C21A C22A 1.416(6)
C21A C32A 1.527(6)
C22A C23A 1.399(8)
C22A C27A 1.520(7)
C23A C24A 1.375(8)
C24A C25A 1.370(7)
C25A C26A 1.386(6)
C27A C28A 1.545(7)
C28A C29A 1.501(9)
C28A C30A 1.533(7)
N2C C28C 1.481(14)
C28C C30C 1.476(15)
C28C C27C 1.477(11)
C28C C29C 1.524(15)
N2C' C28H 1.509(17)
C28H C30H 1.530(19)
C28H C29H 1.56(2)
C28H C27C 1.651(13)
C31A C33A 1.534(6)
C31A C32A 1.580(5)
C32A C34A 1.546(6)
C33A C35A 1.530(5)
C33A C31B 1.540(6)
C34A C35A 1.535(5)
C34A C32B 1.553(6)
C1B C6B 1.383(7)
C1B C2B 1.415(6)
C1B C12B 1.530(6)
C2B C3B 1.394(7)
C2B C7B 1.515(7)
C3B C4B 1.375(8)
C4B C5B 1.385(8)
C5B C6B 1.394(7)
C7B C8B 1.553(6)
C8B C10B 1.519(7)
C8B C9B 1.529(7)
C11B C12B 1.564(5)
C21B C26B 1.396(6)
C21B C22B 1.411(6)
C21B C32B 1.525(6)
C22B C23B 1.385(6)
C22B C27B 1.533(6)
C23B C24B 1.384(7)
C24B C25B 1.375(7)
C25B C26B 1.385(6)
C27B C28B 1.544(6)
C28B C29B 1.514(7)
C28B C30B 1.531(7)
C31B C32B 1.565(5)
C1C C2C 1.391(6)
C1C C6C 1.399(6)
C1C C12C 1.532(6)
C2C C3C 1.397(7)
C2C C7C 1.529(6)
C3C C4C 1.367(7)
C4C C5C 1.387(7)
C5C C6C 1.387(6)
C7C C8C 1.532(6)
C8C C9C 1.517(7)
C8C C10C 1.540(6)
C11C C13C 1.530(6)
C11C C12C 1.562(5)
C12C C14C 1.547(6)
C13C C15C 1.532(5)
C13C C11D 1.550(6)
C14C C15C 1.533(5)
C14C C12D 1.544(6)
C21C C26C 1.387(7)
C21C C22C 1.406(7)
C21C C32C 1.532(6)
C22C C23C 1.409(8)
C22C C27C 1.516(8)
C23C C24C 1.357(10)
C24C C25C 1.360(9)
C25C C26C 1.396(7)
C31C C33C 1.533(6)
C31C C32C 1.574(6)
C32C C34C 1.541(6)
C33C C35C 1.520(6)
C33C C31D 1.542(6)
C34C C35C 1.543(5)
C34C C32D 1.548(6)
C1D C6D 1.407(6)
C1D C2D 1.418(6)
C1D C12D 1.519(6)
C2D C3D 1.392(6)
C2D C7D 1.514(6)
C3D C4D 1.377(7)
C4D C5D 1.386(7)
C5D C6D 1.378(6)
C7D C8D 1.542(6)
C8D C10D 1.519(7)
C8D C9D 1.535(6)
C11D C12D 1.577(5)
C21D C26D 1.342(9)
C21D C22D 1.414(6)
C21D C32D 1.500(6)
C21D C26H 1.553(18)
C22D C23D 1.390(7)
C22D C27D 1.505(7)
C23D C24D 1.316(11)
C23D C24H 1.51(2)
C24D C25D 1.399(12)
C25D C26D 1.380(12)
C24H C25H 1.33(2)
C25H C26H 1.37(2)
C27D C28D 1.543(6)
C28D C30D 1.510(7)
C28D C29D 1.536(6)
C31D C32D 1.576(6)
O1 C92 1.204(6)
C91 C92 1.482(8)
C92 C93 1.484(8)
O2 C95 1.215(6)
C94 C95 1.461(8)
C95 C96 1.474(8)

loop_
_geom_hbond_atom_site_label_D
_geom_hbond_atom_site_label_H
_geom_hbond_atom_site_label_A
_geom_hbond_distance_DH
_geom_hbond_distance_HA
_geom_hbond_distance_DA
_geom_hbond_angle_DHA
_geom_hbond_site_symmetry_A
N2D H2D2 O1 0.866(19) 2.20(2) 3.062(6) 173(5) 1_565
C29B H29E O2 0.98 2.59 3.538(7) 163.2 2_567
C93 H93B Cl1C 0.98 2.76 3.598(6) 144.3 1_455
C96 H96D Cl1D 0.98 2.83 3.633(6) 140.1 .
